data_7032463
loop_
_publ_author_name
'Du, Mei-Ling'
'Hu, Chun-Yan'
'Wang, Liu-Fang'
'Li, Cong'
'Han, Yang-Yang'
'Gan, Xin'
'Chen, Yong'
'Mu, Wei-Hua'
'Huang, Michael L.'
'Fu, Wen-Fu'

_publ_section_title
;
 New members of fluorescent 1,8-naphthyridine-based BF2 compounds:
 selective binding of BF2 with terminal bidentate N^N^O and N^C^O groups
 and tunable spectroscopy properties.
;
_journal_issue 37
_journal_name_full 'Dalton transactions (Cambridge, England : 2003)'
_journal_page_first 13924
_journal_page_last 13931
_journal_paper_doi 10.1039/c4dt01735h
_journal_volume 43
_journal_year 2014
_chemical_formula_sum 'C16 H17 B F2 N3 O3.5'
_chemical_formula_weight 356.14
_chemical_name_systematic
; 
 ? 
;
_space_group_IT_number 14
_symmetry_cell_setting monoclinic
_symmetry_space_group_name_Hall '-P 2ybc'
_symmetry_space_group_name_H-M 'P 1 21/c 1'
_atom_sites_solution_hydrogens geom
_atom_sites_solution_primary direct
_atom_sites_solution_secondary difmap
_audit_creation_method SHELXL-97
_cell_angle_alpha 90.00
_cell_angle_beta 99.038(4)
_cell_angle_gamma 90.00
_cell_formula_units_Z 8
_cell_length_a 20.167(6)
_cell_length_b 17.717(5)
_cell_length_c 9.387(3)
_cell_measurement_reflns_used 10613
_cell_measurement_temperature 113(2)
_cell_measurement_theta_max 27.9
_cell_measurement_theta_min 1.5
_cell_volume 3312.3(17)
_computing_cell_refinement CrystalClear
_computing_data_collection CrystalClear
_computing_data_reduction CrystalClear
_computing_molecular_graphics 'Bruker SHELXTL'
_computing_publication_material 'CrystalStructure 3.8'
_computing_structure_refinement 'SHELXL-97 (Sheldrick, 1997)'
_computing_structure_solution 'SHELXS-97 (Sheldrick, 1990)'
_diffrn_ambient_temperature 113(2)
_diffrn_detector_area_resol_mean 14.22
_diffrn_measured_fraction_theta_full 0.993
_diffrn_measured_fraction_theta_max 0.993
_diffrn_measurement_device_type 'Rigaku Saturn724 CCD'
_diffrn_measurement_method '\w and \f scans'
_diffrn_radiation_monochromator multilayer
_diffrn_radiation_source 'rotating anode'
_diffrn_radiation_type MoK\a
_diffrn_radiation_wavelength 0.71073
_diffrn_reflns_av_R_equivalents 0.0573
_diffrn_reflns_av_sigmaI/netI 0.0627
_diffrn_reflns_limit_h_max 26
_diffrn_reflns_limit_h_min -26
_diffrn_reflns_limit_k_max 22
_diffrn_reflns_limit_k_min -23
_diffrn_reflns_limit_l_max 12
_diffrn_reflns_limit_l_min -12
_diffrn_reflns_number 33243
_diffrn_reflns_theta_full 27.88
_diffrn_reflns_theta_max 27.88
_diffrn_reflns_theta_min 1.54
_diffrn_standards_decay_% 0
_diffrn_standards_interval_count 0
_diffrn_standards_interval_time 0
_diffrn_standards_number 0
_exptl_absorpt_coefficient_mu 0.115
_exptl_absorpt_correction_T_max 0.9863
_exptl_absorpt_correction_T_min 0.9751
_exptl_absorpt_correction_type multi-scan
_exptl_absorpt_process_details CrystalClear
_exptl_crystal_colour Colorless
_exptl_crystal_density_diffrn 1.428
_exptl_crystal_density_method 'not measured'
_exptl_crystal_description Prism
_exptl_crystal_F_000 1480
_exptl_crystal_size_max 0.22
_exptl_crystal_size_mid 0.20
_exptl_crystal_size_min 0.12
_refine_diff_density_max 0.268
_refine_diff_density_min -0.258
_refine_diff_density_rms 0.054
_refine_ls_extinction_method none
_refine_ls_goodness_of_fit_ref 1.038
_refine_ls_hydrogen_treatment mixed
_refine_ls_matrix_type full
_refine_ls_number_parameters 481
_refine_ls_number_reflns 7848
_refine_ls_number_restraints 2
_refine_ls_restrained_S_all 1.038
_refine_ls_R_factor_all 0.0676
_refine_ls_R_factor_gt 0.0471
_refine_ls_shift/su_max 0.000
_refine_ls_shift/su_mean 0.000
_refine_ls_structure_factor_coef Fsqd
_refine_ls_weighting_details 'calc w=1/[\s^2^(Fo^2^)+(0.0400P)^2^+0.0000P] where P=(Fo^2^+2Fc^2^)/3'
_refine_ls_weighting_scheme calc
_refine_ls_wR_factor_gt 0.0980
_refine_ls_wR_factor_ref 0.1067
_reflns_number_gt 5857
_reflns_number_total 7848
_reflns_threshold_expression >2sigma(I)
_cod_duplicate_entry 7031752
_cod_data_source_file c4dt01735h2.cif
_cod_data_source_block m110831g1
_cod_depositor_comments
;
The following automatic conversions were performed:

'_symmetry_cell_setting' value 'Monoclinic' changed to 'monoclinic'
according to
/usr/data/users/saulius/crontab/automatic-downloads/current/RSC/lib/dictionaries/cif_core.dic
dictionary named 'cif_core.dic' version 2.4.2 from
2011-04-26.

'_exptl_absorpt_correction_type' value 'MULTI-SCAN'
changed to 'multi-scan' according to
/usr/data/users/saulius/crontab/automatic-downloads/current/RSC/lib/dictionaries/cif_core.dic
dictionary named 'cif_core.dic' version 2.4.2 from 2011-04-26.

Automatic conversion script
Id: cif_fix_values 2281 2013-09-26 08:29:07Z andrius 
;
_cod_original_cell_volume 3312.2(17)
_cod_original_sg_symbol_H-M P2(1)/c
_cod_original_formula_sum 'C16 H17 B F2 N3 O3.50'
_cod_database_code 7032463

loop_
_symmetry_equiv_pos_as_xyz
'x, y, z'
'-x, y+1/2, -z+1/2'
'-x, -y, -z'
'x, -y-1/2, z-1/2'

loop_
_atom_site_label
_atom_site_type_symbol
_atom_site_fract_x
_atom_site_fract_y
_atom_site_fract_z
_atom_site_U_iso_or_equiv
_atom_site_adp_type
_atom_site_occupancy
_atom_site_symmetry_multiplicity
_atom_site_calc_flag
_atom_site_refinement_flags
F1 F 0.34425(5) 0.39190(5) 0.60771(9) 0.0331(2) Uani 1 1 d .
F2 F 0.29191(5) 0.36727(5) 0.37910(10) 0.0321(2) Uani 1 1 d .
F3 F 0.16831(5) 0.52444(5) 0.74299(9) 0.0278(2) Uani 1 1 d .
F4 F 0.19415(5) 0.64075(5) 0.66607(9) 0.0287(2) Uani 1 1 d .
O1 O 0.37052(7) 0.72185(7) 0.28130(14) 0.0432(3) Uani 1 1 d .
O2 O 0.34138(6) 0.26935(6) 0.51847(12) 0.0304(3) Uani 1 1 d .
O3 O 0.54362(7) 0.41592(8) 0.03261(12) 0.0439(4) Uani 1 1 d .
O4 O 0.08855(6) 0.47005(7) 0.03691(12) 0.0396(3) Uani 1 1 d .
O5 O 0.16141(6) 0.62870(6) 0.89014(11) 0.0292(3) Uani 1 1 d .
O6 O -0.11857(7) 0.76471(7) 0.41169(14) 0.0440(3) Uani 1 1 d .
N1 N 0.34020(7) 0.60981(8) 0.37351(14) 0.0234(3) Uani 1 1 d D
N2 N 0.38152(6) 0.49062(7) 0.39220(13) 0.0215(3) Uani 1 1 d .
N3 N 0.41478(7) 0.36567(7) 0.42365(13) 0.0212(3) Uani 1 1 d .
N4 N 0.13912(7) 0.50606(8) 0.26275(14) 0.0239(3) Uani 1 1 d D
N5 N 0.10304(6) 0.55997(7) 0.45781(13) 0.0219(3) Uani 1 1 d .
N6 N 0.07526(7) 0.61243(7) 0.66772(13) 0.0228(3) Uani 1 1 d .
B1 B 0.34673(10) 0.34931(10) 0.4831(2) 0.0249(4) Uani 1 1 d .
B2 B 0.15109(10) 0.60095(11) 0.74119(19) 0.0243(4) Uani 1 1 d .
C1 C 0.27652(9) 0.72150(9) 0.40922(18) 0.0315(4) Uani 1 1 d .
H1A H 0.2940 0.7448 0.5022 0.047 Uiso 1 1 calc R
H1B H 0.2434 0.6828 0.4232 0.047 Uiso 1 1 calc R
H1C H 0.2551 0.7602 0.3428 0.047 Uiso 1 1 calc R
C2 C 0.33331(9) 0.68582(9) 0.34702(17) 0.0270(4) Uani 1 1 d .
C3 C 0.39267(8) 0.56121(9) 0.35297(15) 0.0216(3) Uani 1 1 d .
C4 C 0.45114(8) 0.58420(9) 0.29988(15) 0.0227(4) Uani 1 1 d .
H4A H 0.4571 0.6351 0.2724 0.027 Uiso 1 1 calc R
C5 C 0.49892(8) 0.53075(9) 0.28932(15) 0.0227(4) Uani 1 1 d .
H5 H 0.5389 0.5447 0.2543 0.027 Uiso 1 1 calc R
C6 C 0.48982(8) 0.45491(9) 0.32968(15) 0.0200(3) Uani 1 1 d .
C7 C 0.53734(8) 0.39570(9) 0.32280(15) 0.0215(4) Uani 1 1 d .
C8 C 0.52121(8) 0.32499(9) 0.36382(15) 0.0246(4) Uani 1 1 d .
H8 H 0.5519 0.2848 0.3581 0.030 Uiso 1 1 calc R
C9 C 0.46010(8) 0.30968(9) 0.41472(16) 0.0228(4) Uani 1 1 d .
C10 C 0.44485(9) 0.23485(9) 0.45533(17) 0.0278(4) Uani 1 1 d .
H10 H 0.4766 0.1959 0.4487 0.033 Uiso 1 1 calc R
C11 C 0.38700(9) 0.21738(9) 0.50280(17) 0.0262(4) Uani 1 1 d .
C12 C 0.42926(8) 0.43852(9) 0.38091(15) 0.0201(3) Uani 1 1 d .
C13 C 0.36726(9) 0.13923(9) 0.53740(19) 0.0331(4) Uani 1 1 d .
H13A H 0.3489 0.1396 0.6280 0.050 Uiso 1 1 calc R
H13B H 0.4068 0.1063 0.5474 0.050 Uiso 1 1 calc R
H13C H 0.3332 0.1204 0.4595 0.050 Uiso 1 1 calc R
C14 C 0.60347(8) 0.41023(9) 0.27199(16) 0.0245(4) Uani 1 1 d .
H14A H 0.6342 0.3677 0.3028 0.029 Uiso 1 1 calc R
H14B H 0.6237 0.4565 0.3193 0.029 Uiso 1 1 calc R
C15 C 0.59754(9) 0.41950(9) 0.11029(17) 0.0277(4) Uani 1 1 d .
C16 C 0.66226(9) 0.43223(11) 0.05323(19) 0.0389(5) Uani 1 1 d .
H16A H 0.6894 0.3876 0.0679 0.058 Uiso 1 1 d R
H16B H 0.6860 0.4738 0.1033 0.058 Uiso 1 1 d R
H16C H 0.6527 0.4434 -0.0480 0.058 Uiso 1 1 d R
C17 C 0.20599(9) 0.44699(10) 0.09989(17) 0.0317(4) Uani 1 1 d .
H17A H 0.2063 0.3917 0.1007 0.047 Uiso 1 1 calc R
H17B H 0.2412 0.4659 0.1755 0.047 Uiso 1 1 calc R
H17C H 0.2144 0.4652 0.0057 0.047 Uiso 1 1 calc R
C18 C 0.13877(9) 0.47502(9) 0.12723(17) 0.0266(4) Uani 1 1 d .
C19 C 0.08591(8) 0.53810(9) 0.32026(16) 0.0230(4) Uani 1 1 d .
C20 C 0.02096(8) 0.54750(9) 0.24054(17) 0.0261(4) Uani 1 1 d .
H20 H 0.0113 0.5331 0.1420 0.031 Uiso 1 1 calc R
C21 C -0.02751(8) 0.57800(9) 0.30979(17) 0.0265(4) Uani 1 1 d .
H21 H -0.0717 0.5845 0.2589 0.032 Uiso 1 1 calc R
C22 C -0.01261(8) 0.60006(9) 0.45642(17) 0.0234(4) Uani 1 1 d .
C23 C -0.06069(8) 0.62927(9) 0.53860(17) 0.0247(4) Uani 1 1 d .
C24 C -0.03894(8) 0.65005(9) 0.67837(18) 0.0275(4) Uani 1 1 d .
H24 H -0.0703 0.6703 0.7339 0.033 Uiso 1 1 calc R
C25 C 0.02931(9) 0.64218(9) 0.74251(17) 0.0258(4) Uani 1 1 d .
C26 C 0.04976(9) 0.66587(10) 0.88875(17) 0.0302(4) Uani 1 1 d .
H26 H 0.0173 0.6869 0.9404 0.036 Uiso 1 1 calc R
C27 C 0.11354(9) 0.65920(9) 0.95496(17) 0.0277(4) Uani 1 1 d .
C28 C 0.05482(8) 0.59070(8) 0.52362(16) 0.0224(4) Uani 1 1 d .
C29 C 0.13866(9) 0.68533(10) 1.10551(17) 0.0347(4) Uani 1 1 d .
H29A H 0.1650 0.6450 1.1589 0.052 Uiso 1 1 calc R
H29B H 0.1004 0.6980 1.1538 0.052 Uiso 1 1 calc R
H29C H 0.1670 0.7301 1.1023 0.052 Uiso 1 1 calc R
C30 C -0.13394(8) 0.63583(9) 0.47250(18) 0.0265(4) Uani 1 1 d .
H30A H -0.1616 0.6349 0.5508 0.032 Uiso 1 1 calc R
H30B H -0.1464 0.5913 0.4104 0.032 Uiso 1 1 calc R
C31 C -0.15052(9) 0.70692(10) 0.38309(18) 0.0290(4) Uani 1 1 d .
C32 C -0.20849(9) 0.70210(11) 0.2619(2) 0.0445(5) Uani 1 1 d .
H32A H -0.2218 0.7531 0.2283 0.067 Uiso 1 1 calc R
H32B H -0.2464 0.6771 0.2960 0.067 Uiso 1 1 calc R
H32C H -0.1951 0.6730 0.1823 0.067 Uiso 1 1 calc R
O7 O 0.25012(6) 0.51779(7) 0.49894(13) 0.0291(3) Uani 1 1 d .
H7A H 0.2733(11) 0.4762(13) 0.521(2) 0.067(8) Uiso 1 1 d .
H7B H 0.2236(11) 0.5271(12) 0.561(2) 0.060(8) Uiso 1 1 d .
H1 H 0.3080(7) 0.5881(9) 0.4157(17) 0.039(5) Uiso 1 1 d D
H4 H 0.1776(6) 0.5050(9) 0.3263(15) 0.033(5) Uiso 1 1 d D

loop_
_atom_site_aniso_label
_atom_site_aniso_U_11
_atom_site_aniso_U_22
_atom_site_aniso_U_33
_atom_site_aniso_U_23
_atom_site_aniso_U_13
_atom_site_aniso_U_12
F1 0.0358(6) 0.0341(6) 0.0326(5) -0.0038(4) 0.0159(5) -0.0051(4)
F2 0.0228(5) 0.0312(6) 0.0409(6) 0.0060(4) 0.0010(5) -0.0013(4)
F3 0.0294(6) 0.0229(5) 0.0302(5) -0.0008(4) 0.0018(4) 0.0013(4)
F4 0.0253(5) 0.0293(5) 0.0321(5) -0.0005(4) 0.0066(4) -0.0042(4)
O1 0.0444(9) 0.0297(7) 0.0611(9) 0.0162(6) 0.0251(7) 0.0056(6)
O2 0.0267(7) 0.0250(7) 0.0409(7) 0.0055(5) 0.0095(6) -0.0006(5)
O3 0.0348(8) 0.0705(10) 0.0255(7) -0.0003(6) 0.0025(6) -0.0090(7)
O4 0.0312(8) 0.0579(9) 0.0282(7) -0.0083(6) -0.0003(6) 0.0080(6)
O5 0.0288(7) 0.0317(7) 0.0270(6) -0.0066(5) 0.0045(5) -0.0013(5)
O6 0.0423(9) 0.0290(8) 0.0601(9) 0.0113(6) 0.0065(7) -0.0045(6)
N1 0.0227(8) 0.0221(7) 0.0263(7) 0.0022(6) 0.0065(6) 0.0001(6)
N2 0.0220(7) 0.0199(7) 0.0226(7) -0.0014(5) 0.0035(6) 0.0010(5)
N3 0.0211(7) 0.0197(7) 0.0228(7) -0.0009(5) 0.0034(6) -0.0010(5)
N4 0.0197(7) 0.0299(8) 0.0221(7) -0.0001(6) 0.0028(6) 0.0013(6)
N5 0.0204(7) 0.0223(7) 0.0237(7) -0.0001(6) 0.0051(6) 0.0008(5)
N6 0.0229(8) 0.0193(7) 0.0269(7) -0.0019(5) 0.0058(6) -0.0002(5)
B1 0.0227(10) 0.0234(10) 0.0291(10) 0.0004(8) 0.0059(8) -0.0010(8)
B2 0.0228(10) 0.0246(10) 0.0256(10) -0.0017(8) 0.0043(8) -0.0006(8)
C1 0.0340(11) 0.0251(9) 0.0354(10) 0.0020(7) 0.0057(8) 0.0058(7)
C2 0.0292(10) 0.0248(9) 0.0267(9) 0.0040(7) 0.0033(8) 0.0007(7)
C3 0.0246(9) 0.0215(8) 0.0182(8) -0.0013(6) 0.0019(7) 0.0016(7)
C4 0.0267(9) 0.0211(9) 0.0202(8) 0.0024(6) 0.0030(7) -0.0021(7)
C5 0.0219(9) 0.0283(9) 0.0187(8) -0.0005(7) 0.0050(7) -0.0020(7)
C6 0.0212(8) 0.0228(8) 0.0157(7) -0.0030(6) 0.0016(6) -0.0007(6)
C7 0.0204(9) 0.0267(9) 0.0169(8) -0.0038(6) 0.0015(7) -0.0002(7)
C8 0.0251(9) 0.0249(9) 0.0242(9) -0.0041(7) 0.0048(7) 0.0032(7)
C9 0.0246(9) 0.0223(9) 0.0209(8) -0.0024(7) 0.0016(7) 0.0010(7)
C10 0.0293(10) 0.0202(9) 0.0342(10) 0.0009(7) 0.0059(8) 0.0037(7)
C11 0.0283(10) 0.0234(9) 0.0250(9) 0.0006(7) -0.0018(7) 0.0010(7)
C12 0.0214(9) 0.0215(8) 0.0167(8) -0.0025(6) 0.0005(7) 0.0000(6)
C13 0.0323(11) 0.0263(10) 0.0395(10) 0.0059(8) 0.0025(8) -0.0042(7)
C14 0.0211(9) 0.0274(9) 0.0256(9) -0.0032(7) 0.0056(7) 0.0004(7)
C15 0.0279(10) 0.0285(10) 0.0280(9) -0.0013(7) 0.0078(8) -0.0001(7)
C16 0.0332(11) 0.0474(12) 0.0389(11) 0.0081(9) 0.0144(9) 0.0023(9)
C17 0.0314(10) 0.0380(11) 0.0276(9) 0.0005(8) 0.0108(8) 0.0056(8)
C18 0.0293(10) 0.0271(9) 0.0239(9) 0.0031(7) 0.0062(8) 0.0014(7)
C19 0.0228(9) 0.0211(8) 0.0264(9) 0.0021(7) 0.0076(7) 0.0000(7)
C20 0.0251(9) 0.0285(9) 0.0248(9) 0.0005(7) 0.0042(7) -0.0021(7)
C21 0.0205(9) 0.0268(9) 0.0313(9) 0.0043(7) 0.0014(7) -0.0005(7)
C22 0.0215(9) 0.0197(8) 0.0295(9) 0.0029(7) 0.0059(7) -0.0002(6)
C23 0.0232(9) 0.0167(8) 0.0354(10) 0.0040(7) 0.0081(8) 0.0005(6)
C24 0.0270(10) 0.0223(9) 0.0354(10) -0.0016(7) 0.0119(8) 0.0036(7)
C25 0.0272(10) 0.0201(9) 0.0315(9) -0.0011(7) 0.0092(7) -0.0002(7)
C26 0.0344(11) 0.0267(10) 0.0316(10) -0.0056(7) 0.0113(8) 0.0010(8)
C27 0.0357(11) 0.0204(9) 0.0287(9) -0.0023(7) 0.0105(8) -0.0034(7)
C28 0.0230(9) 0.0180(8) 0.0269(9) 0.0010(7) 0.0062(7) -0.0009(6)
C29 0.0428(12) 0.0300(10) 0.0321(9) -0.0063(8) 0.0089(9) -0.0067(8)
C30 0.0222(9) 0.0226(9) 0.0363(10) 0.0011(7) 0.0099(8) 0.0000(7)
C31 0.0251(10) 0.0294(10) 0.0357(10) 0.0045(8) 0.0146(8) 0.0040(7)
C32 0.0342(12) 0.0521(13) 0.0463(11) 0.0121(10) 0.0032(10) 0.0050(9)
O7 0.0215(7) 0.0300(7) 0.0370(7) -0.0011(6) 0.0082(6) 0.0010(5)

loop_
_atom_type_symbol
_atom_type_description
_atom_type_scat_dispersion_real
_atom_type_scat_dispersion_imag
_atom_type_scat_source
C C 0.0033 0.0016 'International Tables Vol C Tables 4.2.6.8 and 6.1.1.4'
H H 0.0000 0.0000 'International Tables Vol C Tables 4.2.6.8 and 6.1.1.4'
N N 0.0061 0.0033 'International Tables Vol C Tables 4.2.6.8 and 6.1.1.4'
B B 0.0013 0.0007 'International Tables Vol C Tables 4.2.6.8 and 6.1.1.4'
O O 0.0106 0.0060 'International Tables Vol C Tables 4.2.6.8 and 6.1.1.4'
F F 0.0171 0.0103 'International Tables Vol C Tables 4.2.6.8 and 6.1.1.4'

loop_
_geom_angle_atom_site_label_1
_geom_angle_atom_site_label_2
_geom_angle_atom_site_label_3
_geom_angle
C11 O2 B1 124.74(14)
C27 O5 B2 124.51(13)
C2 N1 C3 129.45(15)
C2 N1 H1 116.2(12)
C3 N1 H1 114.3(12)
C3 N2 C12 117.81(14)
C9 N3 C12 118.93(14)
C9 N3 B1 120.98(13)
C12 N3 B1 120.09(13)
C18 N4 C19 128.58(14)
C18 N4 H4 118.6(11)
C19 N4 H4 112.8(11)
C19 N5 C28 117.61(13)
C25 N6 C28 119.00(14)
C25 N6 B2 121.01(13)
C28 N6 B2 119.99(13)
F2 B1 F1 109.52(14)
F2 B1 O2 107.57(14)
F1 B1 O2 108.58(14)
F2 B1 N3 110.32(14)
F1 B1 N3 109.98(13)
O2 B1 N3 110.82(14)
F4 B2 F3 108.87(14)
F4 B2 O5 107.86(14)
F3 B2 O5 108.40(13)
F4 B2 N6 110.46(13)
F3 B2 N6 110.45(13)
O5 B2 N6 110.72(13)
C2 C1 H1A 109.5
C2 C1 H1B 109.5
H1A C1 H1B 109.5
C2 C1 H1C 109.5
H1A C1 H1C 109.5
H1B C1 H1C 109.5
O1 C2 N1 123.41(16)
O1 C2 C1 122.76(16)
N1 C2 C1 113.81(14)
N2 C3 N1 112.02(14)
N2 C3 C4 123.74(15)
N1 C3 C4 124.23(15)
C5 C4 C3 117.64(15)
C5 C4 H4A 121.2
C3 C4 H4A 121.2
C4 C5 C6 121.07(16)
C4 C5 H5 119.5
C6 C5 H5 119.5
C12 C6 C5 116.22(14)
C12 C6 C7 119.12(14)
C5 C6 C7 124.65(15)
C8 C7 C6 118.02(15)
C8 C7 C14 120.53(15)
C6 C7 C14 121.45(15)
C7 C8 C9 121.98(15)
C7 C8 H8 119.0
C9 C8 H8 119.0
N3 C9 C8 120.64(15)
N3 C9 C10 119.10(15)
C8 C9 C10 120.25(15)
C11 C10 C9 122.39(16)
C11 C10 H10 118.8
C9 C10 H10 118.8
O2 C11 C10 121.91(15)
O2 C11 C13 114.01(16)
C10 C11 C13 124.04(16)
N2 C12 N3 115.19(14)
N2 C12 C6 123.51(14)
N3 C12 C6 121.30(14)
C11 C13 H13A 109.5
C11 C13 H13B 109.5
H13A C13 H13B 109.5
C11 C13 H13C 109.5
H13A C13 H13C 109.5
H13B C13 H13C 109.5
C7 C14 C15 113.67(13)
C7 C14 H14A 108.8
C15 C14 H14A 108.8
C7 C14 H14B 108.8
C15 C14 H14B 108.8
H14A C14 H14B 107.7
O3 C15 C16 122.71(15)
O3 C15 C14 121.35(16)
C16 C15 C14 115.94(15)
C15 C16 H16A 109.4
C15 C16 H16B 109.5
H16A C16 H16B 109.5
C15 C16 H16C 109.5
H16A C16 H16C 109.5
H16B C16 H16C 109.5
C18 C17 H17A 109.5
C18 C17 H17B 109.5
H17A C17 H17B 109.5
C18 C17 H17C 109.5
H17A C17 H17C 109.5
H17B C17 H17C 109.5
O4 C18 N4 123.49(16)
O4 C18 C17 122.08(15)
N4 C18 C17 114.42(14)
N5 C19 N4 113.12(14)
N5 C19 C20 123.61(15)
N4 C19 C20 123.26(14)
C21 C20 C19 117.86(14)
C21 C20 H20 121.1
C19 C20 H20 121.1
C20 C21 C22 120.83(15)
C20 C21 H21 119.6
C22 C21 H21 119.6
C28 C22 C21 116.27(14)
C28 C22 C23 119.21(14)
C21 C22 C23 124.51(15)
C24 C23 C22 118.26(15)
C24 C23 C30 121.20(15)
C22 C23 C30 120.54(14)
C23 C24 C25 121.61(15)
C23 C24 H24 119.2
C25 C24 H24 119.2
N6 C25 C24 121.00(14)
N6 C25 C26 119.55(15)
C24 C25 C26 119.44(15)
C27 C26 C25 121.89(16)
C27 C26 H26 119.1
C25 C26 H26 119.1
O5 C27 C26 122.27(15)
O5 C27 C29 113.20(15)
C26 C27 C29 124.53(16)
N5 C28 N6 115.40(14)
N5 C28 C22 123.73(14)
N6 C28 C22 120.86(14)
C27 C29 H29A 109.5
C27 C29 H29B 109.5
H29A C29 H29B 109.5
C27 C29 H29C 109.5
H29A C29 H29C 109.5
H29B C29 H29C 109.5
C23 C30 C31 113.91(13)
C23 C30 H30A 108.8
C31 C30 H30A 108.8
C23 C30 H30B 108.8
C31 C30 H30B 108.8
H30A C30 H30B 107.7
O6 C31 C32 122.52(16)
O6 C31 C30 120.79(16)
C32 C31 C30 116.67(15)
C31 C32 H32A 109.5
C31 C32 H32B 109.5
H32A C32 H32B 109.5
C31 C32 H32C 109.5
H32A C32 H32C 109.5
H32B C32 H32C 109.5
H7A O7 H7B 111.4(18)

loop_
_geom_bond_atom_site_label_1
_geom_bond_atom_site_label_2
_geom_bond_distance
F1 B1 1.400(2)
F2 B1 1.392(2)
F3 B2 1.399(2)
F4 B2 1.393(2)
O1 C2 1.223(2)
O2 C11 1.3261(19)
O2 B1 1.463(2)
O3 C15 1.212(2)
O4 C18 1.2176(19)
O5 C27 1.334(2)
O5 B2 1.466(2)
O6 C31 1.217(2)
N1 C2 1.372(2)
N1 C3 1.401(2)
N1 H1 0.899(9)
N2 C3 1.3328(19)
N2 C12 1.3500(19)
N3 C9 1.3603(19)
N3 C12 1.3959(19)
N3 B1 1.587(2)
N4 C18 1.385(2)
N4 C19 1.395(2)
N4 H4 0.902(9)
N5 C19 1.3402(19)
N5 C28 1.3464(19)
N6 C25 1.354(2)
N6 C28 1.4045(19)
N6 B2 1.589(2)
C1 C2 1.504(2)
C1 H1A 0.9800
C1 H1B 0.9800
C1 H1C 0.9800
C3 C4 1.410(2)
C4 C5 1.366(2)
C4 H4A 0.9500
C5 C6 1.416(2)
C5 H5 0.9500
C6 C12 1.411(2)
C6 C7 1.429(2)
C7 C8 1.365(2)
C7 C14 1.508(2)
C8 C9 1.416(2)
C8 H8 0.9500
C9 C10 1.426(2)
C10 C11 1.349(2)
C10 H10 0.9500
C11 C13 1.491(2)
C13 H13A 0.9800
C13 H13B 0.9800
C13 H13C 0.9800
C14 C15 1.513(2)
C14 H14A 0.9900
C14 H14B 0.9900
C15 C16 1.504(2)
C16 H16A 0.9600
C16 H16B 0.9600
C16 H16C 0.9600
C17 C18 1.503(2)
C17 H17A 0.9800
C17 H17B 0.9800
C17 H17C 0.9800
C19 C20 1.413(2)
C20 C21 1.367(2)
C20 H20 0.9500
C21 C22 1.417(2)
C21 H21 0.9500
C22 C28 1.416(2)
C22 C23 1.428(2)
C23 C24 1.367(2)
C23 C30 1.514(2)
C24 C25 1.420(2)
C24 H24 0.9500
C25 C26 1.433(2)
C26 C27 1.343(2)
C26 H26 0.9500
C27 C29 1.498(2)
C29 H29A 0.9800
C29 H29B 0.9800
C29 H29C 0.9800
C30 C31 1.521(2)
C30 H30A 0.9900
C30 H30B 0.9900
C31 C32 1.500(2)
C32 H32A 0.9800
C32 H32B 0.9800
C32 H32C 0.9800
O7 H7A 0.88(2)
O7 H7B 0.87(2)

loop_
_geom_hbond_atom_site_label_D
_geom_hbond_atom_site_label_H
_geom_hbond_atom_site_label_A
_geom_hbond_distance_DH
_geom_hbond_distance_HA
_geom_hbond_distance_DA
_geom_hbond_angle_DHA
O7 H7A F1 0.88(2) 2.14(2) 3.0020(17) 166.6(19)
O7 H7A F2 0.88(2) 2.41(2) 3.0636(18) 131.8(17)
O7 H7B F3 0.87(2) 2.18(2) 3.0284(18) 165.3(19)
O7 H7B F4 0.87(2) 2.36(2) 3.0061(18) 131.8(18)
O7 H7B N5 0.87(2) 2.54(2) 3.024(2) 116.4(16)
N1 H1 O7 0.899(9) 1.952(10) 2.831(2) 165.7(17)
N4 H4 O7 0.902(9) 2.018(10) 2.9000(19) 165.7(15)

loop_
_geom_torsion_atom_site_label_1
_geom_torsion_atom_site_label_2
_geom_torsion_atom_site_label_3
_geom_torsion_atom_site_label_4
_geom_torsion
C11 O2 B1 F2 120.49(16)
C11 O2 B1 F1 -121.08(16)
C11 O2 B1 N3 -0.2(2)
C9 N3 B1 F2 -120.84(15)
C12 N3 B1 F2 59.81(18)
C9 N3 B1 F1 118.25(15)
C12 N3 B1 F1 -61.10(17)
C9 N3 B1 O2 -1.82(19)
C12 N3 B1 O2 178.83(12)
C27 O5 B2 F4 121.14(16)
C27 O5 B2 F3 -121.13(16)
C27 O5 B2 N6 0.2(2)
C25 N6 B2 F4 -121.29(15)
C28 N6 B2 F4 59.54(18)
C25 N6 B2 F3 118.21(15)
C28 N6 B2 F3 -60.96(18)
C25 N6 B2 O5 -1.9(2)
C28 N6 B2 O5 178.95(13)
C3 N1 C2 O1 9.9(3)
C3 N1 C2 C1 -168.76(14)
C12 N2 C3 N1 -178.44(12)
C12 N2 C3 C4 0.4(2)
C2 N1 C3 N2 179.64(14)
C2 N1 C3 C4 0.8(2)
N2 C3 C4 C5 -0.4(2)
N1 C3 C4 C5 178.24(14)
C3 C4 C5 C6 0.3(2)
C4 C5 C6 C12 -0.1(2)
C4 C5 C6 C7 -179.63(14)
C12 C6 C7 C8 1.3(2)
C5 C6 C7 C8 -179.22(13)
C12 C6 C7 C14 -178.69(12)
C5 C6 C7 C14 0.8(2)
C6 C7 C8 C9 -1.2(2)
C14 C7 C8 C9 178.75(13)
C12 N3 C9 C8 0.4(2)
B1 N3 C9 C8 -178.95(13)
C12 N3 C9 C10 -178.66(13)
B1 N3 C9 C10 2.0(2)
C7 C8 C9 N3 0.4(2)
C7 C8 C9 C10 179.44(14)
N3 C9 C10 C11 -0.1(2)
C8 C9 C10 C11 -179.22(14)
B1 O2 C11 C10 2.0(2)
B1 O2 C11 C13 -176.08(14)
C9 C10 C11 O2 -1.9(2)
C9 C10 C11 C13 175.97(15)
C3 N2 C12 N3 179.96(12)
C3 N2 C12 C6 -0.2(2)
C9 N3 C12 N2 179.56(12)
B1 N3 C12 N2 -1.08(19)
C9 N3 C12 C6 -0.3(2)
B1 N3 C12 C6 179.05(13)
C5 C6 C12 N2 0.1(2)
C7 C6 C12 N2 179.60(13)
C5 C6 C12 N3 179.92(12)
C7 C6 C12 N3 -0.5(2)
C8 C7 C14 C15 104.23(16)
C6 C7 C14 C15 -75.80(18)
C7 C14 C15 O3 0.7(2)
C7 C14 C15 C16 -178.55(15)
C19 N4 C18 O4 -1.7(3)
C19 N4 C18 C17 178.65(15)
C28 N5 C19 N4 -179.14(13)
C28 N5 C19 C20 1.8(2)
C18 N4 C19 N5 177.26(15)
C18 N4 C19 C20 -3.7(3)
N5 C19 C20 C21 -2.6(2)
N4 C19 C20 C21 178.46(15)
C19 C20 C21 C22 0.6(2)
C20 C21 C22 C28 1.8(2)
C20 C21 C22 C23 -177.18(15)
C28 C22 C23 C24 2.6(2)
C21 C22 C23 C24 -178.43(15)
C28 C22 C23 C30 -176.52(13)
C21 C22 C23 C30 2.4(2)
C22 C23 C24 C25 -0.9(2)
C30 C23 C24 C25 178.25(14)
C28 N6 C25 C24 1.4(2)
B2 N6 C25 C24 -177.83(14)
C28 N6 C25 C26 -178.85(14)
B2 N6 C25 C26 2.0(2)
C23 C24 C25 N6 -1.1(2)
C23 C24 C25 C26 179.06(15)
N6 C25 C26 C27 -0.3(2)
C24 C25 C26 C27 179.51(16)
B2 O5 C27 C26 1.5(2)
B2 O5 C27 C29 -177.82(14)
C25 C26 C27 O5 -1.5(3)
C25 C26 C27 C29 177.71(16)
C19 N5 C28 N6 179.80(13)
C19 N5 C28 C22 0.9(2)
C25 N6 C28 N5 -178.46(14)
B2 N6 C28 N5 0.7(2)
C25 N6 C28 C22 0.5(2)
B2 N6 C28 C22 179.64(14)
C21 C22 C28 N5 -2.7(2)
C23 C22 C28 N5 176.36(14)
C21 C22 C28 N6 178.51(14)
C23 C22 C28 N6 -2.5(2)
C24 C23 C30 C31 97.80(19)
C22 C23 C30 C31 -83.09(18)
C23 C30 C31 O6 -29.7(2)
C23 C30 C31 C32 151.57(15)
